data_7231059
loop_
_publ_author_name
'Sun, Qi'
'Lin, Qiuhan'
'Lu, Ming'

_publ_section_title
;
 Nitramino-functionalized tetracyclic oxadiazoles as energetic materials
 with high performance and high stability: crystal structures and
 energetic properties
;
_journal_issue 30
_journal_name_full CrystEngComm
_journal_page_first 4321
_journal_paper_doi 10.1039/C8CE00857D
_journal_volume 20
_journal_year 2018
_chemical_formula_moiety '2(C2 H5 N4), C8 N12 O8'
_chemical_formula_sum 'C12 H10 N20 O8'
_chemical_formula_weight 562.40
_space_group_crystal_system monoclinic
_space_group_IT_number 14
_space_group_name_Hall '-P 2ybc'
_space_group_name_H-M_alt 'P 1 21/c 1'
_symmetry_space_group_name_Hall '-P 2ybc'
_symmetry_space_group_name_H-M 'P 1 21/c 1'
_atom_sites_solution_hydrogens mixed
_audit_creation_method SHELXL-2014/7
_audit_update_record
;
2018-01-15 deposited with the CCDC.
2018-06-29 downloaded from the CCDC.
;
_cell_angle_alpha 90
_cell_angle_beta 105.085(2)
_cell_angle_gamma 90
_cell_formula_units_Z 2
_cell_length_a 8.0468(5)
_cell_length_b 16.0227(10)
_cell_length_c 8.3828(4)
_cell_measurement_reflns_used 2593
_cell_measurement_temperature 173(2)
_cell_measurement_theta_max 25.34
_cell_measurement_theta_min 2.91
_cell_volume 1043.56(10)
_computing_structure_refinement 'SHELXL-2014/7 (Sheldrick, 2014)'
_diffrn_ambient_temperature 173(2)
_diffrn_measured_fraction_theta_full 0.987
_diffrn_measured_fraction_theta_max 0.986
_diffrn_measurement_device_type 'PHOTON 100 CMOS detector'
_diffrn_measurement_method 'omega scan'
_diffrn_radiation_type MoK\a
_diffrn_radiation_wavelength 0.71073
_diffrn_reflns_av_R_equivalents 0.0425
_diffrn_reflns_av_unetI/netI 0.0326
_diffrn_reflns_Laue_measured_fraction_full 0.987
_diffrn_reflns_Laue_measured_fraction_max 0.986
_diffrn_reflns_limit_h_max 9
_diffrn_reflns_limit_h_min -9
_diffrn_reflns_limit_k_max 19
_diffrn_reflns_limit_k_min -19
_diffrn_reflns_limit_l_max 10
_diffrn_reflns_limit_l_min -9
_diffrn_reflns_number 7276
_diffrn_reflns_point_group_measured_fraction_full 0.987
_diffrn_reflns_point_group_measured_fraction_max 0.986
_diffrn_reflns_theta_full 25.242
_diffrn_reflns_theta_max 25.347
_diffrn_reflns_theta_min 3.375
_diffrn_source 'fine-focus sealed tube'
_exptl_absorpt_coefficient_mu 0.153
_exptl_absorpt_correction_T_max 0.7452
_exptl_absorpt_correction_T_min 0.6927
_exptl_absorpt_correction_type multi-scan
_exptl_absorpt_process_details 'SADABS (Bruker, 2014)'
_exptl_crystal_density_diffrn 1.790
_exptl_crystal_description block
_exptl_crystal_F_000 572
_exptl_crystal_size_max 0.200
_exptl_crystal_size_mid 0.180
_exptl_crystal_size_min 0.170
_refine_diff_density_max 0.180
_refine_diff_density_min -0.279
_refine_diff_density_rms 0.063
_refine_ls_extinction_method none
_refine_ls_goodness_of_fit_ref 1.026
_refine_ls_hydrogen_treatment mixed
_refine_ls_matrix_type full
_refine_ls_number_parameters 190
_refine_ls_number_reflns 1882
_refine_ls_number_restraints 1
_refine_ls_restrained_S_all 1.026
_refine_ls_R_factor_all 0.0558
_refine_ls_R_factor_gt 0.0369
_refine_ls_shift/su_max 0.000
_refine_ls_shift/su_mean 0.000
_refine_ls_structure_factor_coef Fsqd
_refine_ls_weighting_details 'w=1/[\s^2^(Fo^2^)+(0.0375P)^2^+0.4572P] where P=(Fo^2^+2Fc^2^)/3'
_refine_ls_weighting_scheme calc
_refine_ls_wR_factor_gt 0.0766
_refine_ls_wR_factor_ref 0.0837
_reflns_Friedel_coverage 0.000
_reflns_number_gt 1487
_reflns_number_total 1882
_reflns_threshold_expression 'I > 2\s(I)'
_cod_data_source_file c8ce00857d2.cif
_cod_data_source_block 1_CCDC2
_cod_depositor_comments 'Adding full bibliography for 7231057--7231063.cif.'
_cod_database_code 7231059
_shelx_shelxl_version_number 2014/7
_shelx_space_group_comment
;
The symmetry employed for this shelxl refinement is uniquely defined
by the following loop, which should always be used as a source of
symmetry information in preference to the above space-group names.
They are only intended as comments.
;
_shelx_estimated_absorpt_t_min 0.970
_shelx_estimated_absorpt_t_max 0.975

loop_
_space_group_symop_operation_xyz
'x, y, z'
'-x, y+1/2, -z+1/2'
'-x, -y, -z'
'x, -y-1/2, z-1/2'

loop_
_atom_site_label
_atom_site_type_symbol
_atom_site_fract_x
_atom_site_fract_y
_atom_site_fract_z
_atom_site_U_iso_or_equiv
_atom_site_adp_type
_atom_site_occupancy
_atom_site_site_symmetry_order
_atom_site_calc_flag
_atom_site_refinement_flags_posn
_atom_site_refinement_flags_adp
C1 C 0.6898(2) 0.07154(11) 0.0152(2) 0.0149(4) Uani 1 1 d . .
C2 C 0.9217(2) 0.01662(11) 0.0158(2) 0.0159(4) Uani 1 1 d . .
C3 C 0.4024(2) 0.13720(11) 0.0480(2) 0.0159(4) Uani 1 1 d . .
C4 C 0.5255(2) 0.11494(11) -0.0424(2) 0.0161(4) Uani 1 1 d . .
C5 C 0.7447(3) 0.31036(13) 0.0390(3) 0.0292(5) Uani 1 1 d . .
H5 H 0.6331 0.3067 0.0569 0.035 Uiso 1 1 calc R U
C6 C 0.9777(2) 0.36337(12) -0.0018(2) 0.0197(4) Uani 1 1 d . .
H6 H 1.0633 0.4010 -0.0174 0.024 Uiso 1 1 calc R U
N1 N 0.7454(2) 0.04522(10) 0.16673(19) 0.0203(4) Uani 1 1 d . .
N2 N 0.79606(19) 0.05428(9) -0.08603(18) 0.0169(4) Uani 1 1 d . .
N3 N 0.2695(2) 0.17273(10) -0.05607(19) 0.0220(4) Uani 1 1 d . .
N4 N 0.4698(2) 0.13762(11) -0.19590(19) 0.0238(4) Uani 1 1 d . .
N5 N 0.4401(2) 0.12301(10) 0.21511(18) 0.0188(4) Uani 1 1 d . .
N6 N 0.3111(2) 0.13626(9) 0.28501(19) 0.0186(4) Uani 1 1 d . .
N7 N 0.9852(2) 0.28217(11) -0.0009(2) 0.0248(4) Uani 1 1 d D .
H7A H 1.066(2) 0.2513(13) -0.009(3) 0.030 Uiso 1 1 d D U
N8 N 0.8399(2) 0.24662(11) 0.0261(2) 0.0360(5) Uani 1 1 d . .
N9 N 0.8260(2) 0.38307(9) 0.02359(18) 0.0175(4) Uani 1 1 d . .
N10 N 0.7665(2) 0.46563(10) 0.0268(2) 0.0227(4) Uani 1 1 d . .
H10A H 0.725(3) 0.4720(13) 0.114(3) 0.027 Uiso 1 1 d . U
H10B H 0.676(3) 0.4715(13) -0.061(3) 0.027 Uiso 1 1 d . U
O1 O 0.90431(16) 0.00755(8) 0.16905(15) 0.0199(3) Uani 1 1 d . .
O2 O 0.31227(18) 0.17352(9) -0.20884(16) 0.0277(4) Uani 1 1 d . .
O3 O 0.35005(18) 0.13155(9) 0.43921(16) 0.0266(3) Uani 1 1 d . .
O4 O 0.16009(17) 0.15041(9) 0.20376(16) 0.0240(3) Uani 1 1 d . .

loop_
_atom_site_aniso_label
_atom_site_aniso_U_11
_atom_site_aniso_U_22
_atom_site_aniso_U_33
_atom_site_aniso_U_23
_atom_site_aniso_U_13
_atom_site_aniso_U_12
C1 0.0143(10) 0.0146(9) 0.0163(9) -0.0015(7) 0.0048(7) -0.0016(7)
C2 0.0167(10) 0.0155(10) 0.0163(10) -0.0029(7) 0.0058(8) -0.0009(8)
C3 0.0133(10) 0.0137(10) 0.0206(10) -0.0021(7) 0.0044(8) -0.0008(8)
C4 0.0162(10) 0.0158(10) 0.0168(10) -0.0012(7) 0.0052(8) -0.0006(8)
C5 0.0170(11) 0.0256(12) 0.0467(13) 0.0014(10) 0.0112(9) -0.0033(9)
C6 0.0171(10) 0.0235(11) 0.0184(10) 0.0010(8) 0.0046(8) 0.0007(8)
N1 0.0141(8) 0.0268(9) 0.0215(9) 0.0014(7) 0.0071(7) 0.0068(7)
N2 0.0149(8) 0.0187(9) 0.0178(8) -0.0012(6) 0.0053(6) 0.0012(7)
N3 0.0202(9) 0.0269(10) 0.0200(8) 0.0012(7) 0.0073(7) 0.0047(7)
N4 0.0183(9) 0.0320(10) 0.0211(9) 0.0018(7) 0.0053(7) 0.0077(7)
N5 0.0156(8) 0.0256(9) 0.0171(8) -0.0001(6) 0.0075(6) 0.0022(7)
N6 0.0189(9) 0.0166(8) 0.0218(9) -0.0013(6) 0.0079(7) -0.0030(7)
N7 0.0147(9) 0.0242(10) 0.0358(10) -0.0014(8) 0.0069(8) 0.0043(7)
N8 0.0219(10) 0.0221(10) 0.0639(14) 0.0024(9) 0.0106(9) -0.0009(8)
N9 0.0173(9) 0.0174(9) 0.0180(8) -0.0006(6) 0.0049(7) 0.0013(7)
N10 0.0265(10) 0.0206(9) 0.0219(9) -0.0025(7) 0.0077(8) 0.0055(7)
O1 0.0164(7) 0.0277(8) 0.0160(7) 0.0017(5) 0.0048(5) 0.0067(6)
O2 0.0218(8) 0.0423(9) 0.0188(7) 0.0059(6) 0.0051(6) 0.0132(7)
O3 0.0257(8) 0.0394(9) 0.0172(7) 0.0005(6) 0.0098(6) -0.0024(7)
O4 0.0140(7) 0.0308(8) 0.0276(8) 0.0015(6) 0.0063(6) 0.0022(6)

loop_
_atom_type_symbol
_atom_type_description
_atom_type_scat_dispersion_real
_atom_type_scat_dispersion_imag
_atom_type_scat_source
C C 0.0033 0.0016 'International Tables Vol C Tables 4.2.6.8 and 6.1.1.4'
H H 0.0000 0.0000 'International Tables Vol C Tables 4.2.6.8 and 6.1.1.4'
N N 0.0061 0.0033 'International Tables Vol C Tables 4.2.6.8 and 6.1.1.4'
O O 0.0106 0.0060 'International Tables Vol C Tables 4.2.6.8 and 6.1.1.4'

loop_
_geom_angle_atom_site_label_1
_geom_angle_atom_site_label_2
_geom_angle_atom_site_label_3
_geom_angle
_geom_angle_site_symmetry_3
N1 C1 N2 115.08(16) .
N1 C1 C4 121.93(16) .
N2 C1 C4 122.99(15) .
N2 C2 O1 115.27(16) .
N2 C2 C2 128.1(2) 3_755
O1 C2 C2 116.6(2) 3_755
N3 C3 N5 132.20(17) .
N3 C3 C4 107.98(16) .
N5 C3 C4 119.75(16) .
N4 C4 C3 110.16(16) .
N4 C4 C1 120.66(16) .
C3 C4 C1 129.15(16) .
N8 C5 N9 110.96(18) .
N8 C5 H5 124.5 .
N9 C5 H5 124.5 .
N7 C6 N9 106.22(17) .
N7 C6 H6 126.9 .
N9 C6 H6 126.9 .
C1 N1 O1 103.45(13) .
C2 N2 C1 101.01(15) .
C3 N3 O2 104.89(14) .
C4 N4 O2 105.62(14) .
N6 N5 C3 115.50(15) .
O4 N6 O3 121.42(15) .
O4 N6 N5 123.14(15) .
O3 N6 N5 115.43(15) .
C6 N7 N8 112.06(17) .
C6 N7 H7A 129.0(16) .
N8 N7 H7A 118.9(16) .
C5 N8 N7 103.53(17) .
C6 N9 C5 107.23(16) .
C6 N9 N10 123.78(16) .
C5 N9 N10 128.96(16) .
N9 N10 H10A 109.0(14) .
N9 N10 H10B 106.9(14) .
H10A N10 H10B 105(2) .
C2 O1 N1 105.18(13) .
N4 O2 N3 111.33(13) .

loop_
_geom_bond_atom_site_label_1
_geom_bond_atom_site_label_2
_geom_bond_distance
_geom_bond_site_symmetry_2
C1 N1 1.302(2) .
C1 N2 1.381(2) .
C1 C4 1.460(3) .
C2 N2 1.291(2) .
C2 O1 1.336(2) .
C2 C2 1.454(4) 3_755
C3 N3 1.320(2) .
C3 N5 1.373(2) .
C3 C4 1.440(2) .
C4 N4 1.299(2) .
C5 N8 1.298(3) .
C5 N9 1.359(3) .
C5 H5 0.9500 .
C6 N7 1.302(3) .
C6 N9 1.330(2) .
C6 H6 0.9500 .
N1 O1 1.4093(19) .
N3 O2 1.410(2) .
N4 O2 1.371(2) .
N5 N6 1.336(2) .
N6 O4 1.249(2) .
N6 O3 1.251(2) .
N7 N8 1.371(2) .
N7 H7A 0.831(16) .
N9 N10 1.409(2) .
N10 H10A 0.89(2) .
N10 H10B 0.89(2) .
